data_1571686
loop_
_publ_author_name
'Li, Yi'
'Wu, Yanxin'
'Zhao, Jiaxin'
'Duan, Jingui'
'Jin, Wanqin'

_publ_section_title
;
 Systemic regulation of binding sites in porous coordination polymers for
 ethylene purification from ternary C2 hydrocarbons.
;
_journal_issue 24
_journal_name_full 'Chemical science'
_journal_page_first 9318
_journal_page_last 9324
_journal_paper_doi 10.1039/d4sc02659d
_journal_volume 15
_journal_year 2024
_chemical_formula_sum 'C26 H18 Cu F12 N8 Zr'
_chemical_formula_weight 825.24
_space_group_crystal_system tetragonal
_space_group_IT_number 98
_space_group_name_Hall 'I 4bw 2bw'
_space_group_name_H-M_alt 'I 41 2 2'
_atom_sites_solution_hydrogens geom
_audit_creation_method SHELXL-2018/3
_audit_update_record
;
2024-03-04 deposited with the CCDC.	2024-05-13 downloaded from the CCDC.
;
_cell_angle_alpha 90
_cell_angle_beta 90
_cell_angle_gamma 90
_cell_formula_units_Z 8
_cell_length_a 16.8824(16)
_cell_length_b 16.8824(16)
_cell_length_c 31.921(6)
_cell_measurement_reflns_used 9895
_cell_measurement_temperature 273(2)
_cell_measurement_theta_max 25.631
_cell_measurement_theta_min 2.2625
_cell_volume 9098(2)
_computing_structure_refinement 'SHELXL-2018/3 (Sheldrick, 2018)'
_diffrn_ambient_temperature 273(2)
_diffrn_measured_fraction_theta_full 0.997
_diffrn_measured_fraction_theta_max 0.997
_diffrn_measurement_device_type 'Rigaku SmartLab'
_diffrn_radiation_type MoK\a
_diffrn_radiation_wavelength 0.71073
_diffrn_reflns_av_R_equivalents 0.0385
_diffrn_reflns_av_unetI/netI 0.0248
_diffrn_reflns_Laue_measured_fraction_full 0.997
_diffrn_reflns_Laue_measured_fraction_max 0.997
_diffrn_reflns_limit_h_max 19
_diffrn_reflns_limit_h_min -20
_diffrn_reflns_limit_k_max 20
_diffrn_reflns_limit_k_min -20
_diffrn_reflns_limit_l_max 38
_diffrn_reflns_limit_l_min -37
_diffrn_reflns_number 33119
_diffrn_reflns_point_group_measured_fraction_full 0.998
_diffrn_reflns_point_group_measured_fraction_max 0.998
_diffrn_reflns_theta_full 25.095
_diffrn_reflns_theta_max 25.095
_diffrn_reflns_theta_min 1.364
_exptl_absorpt_coefficient_mu 0.768
_exptl_crystal_colour blue
_exptl_crystal_density_diffrn 1.205
_exptl_crystal_description block
_exptl_crystal_F_000 3256
_exptl_crystal_size_max 0.150
_exptl_crystal_size_mid 0.150
_exptl_crystal_size_min 0.120
_refine_diff_density_max 0.710
_refine_diff_density_min -0.496
_refine_diff_density_rms 0.168
_refine_ls_abs_structure_details
;
 Refined as an inversion twin.
;
_refine_ls_abs_structure_Flack 0.02(3)
_refine_ls_extinction_method none
_refine_ls_goodness_of_fit_ref 1.064
_refine_ls_hydrogen_treatment constr
_refine_ls_matrix_type full
_refine_ls_number_parameters 220
_refine_ls_number_reflns 4062
_refine_ls_number_restraints 0
_refine_ls_restrained_S_all 1.064
_refine_ls_R_factor_all 0.0451
_refine_ls_R_factor_gt 0.0409
_refine_ls_shift/su_max 0.000
_refine_ls_shift/su_mean 0.000
_refine_ls_structure_factor_coef Fsqd
_refine_ls_weighting_details 'w=1/[\s^2^(Fo^2^)+(0.0838P)^2^+21.3454P] where P=(Fo^2^+2Fc^2^)/3'
_refine_ls_weighting_scheme calc
_refine_ls_wR_factor_gt 0.1314
_refine_ls_wR_factor_ref 0.1338
_reflns_Friedel_coverage 0.749
_reflns_Friedel_fraction_full 0.998
_reflns_Friedel_fraction_max 0.998
_reflns_number_gt 3715
_reflns_number_total 4062
_reflns_threshold_expression 'I > 2\s(I)'
_cod_data_source_file d4sc02659d2.cif
_cod_data_source_block as_CCDC1
_cod_depositor_comments 'Adding full bibliography for 1571680--1571687.cif.'
_cod_database_code 1571686
_shelx_shelxl_version_number 2018/3
_shelx_space_group_comment
;
The symmetry employed for this shelxl refinement is uniquely defined
by the following loop, which should always be used as a source of
symmetry information in preference to the above space-group names.
They are only intended as comments.
;
_shelx_estimated_absorpt_t_min 0.893
_shelx_estimated_absorpt_t_max 0.913
_platon_squeeze_void_probe_radius 1.20

loop_
_space_group_symop_operation_xyz
'x, y, z'
'-y, x+1/2, z+1/4'
'-x+1/2, -y+1/2, z+1/2'
'y+1/2, -x, z+3/4'
'x, -y+1/2, -z+1/4'
'y+1/2, x+1/2, -z+1/2'
'-x+1/2, y, -z+3/4'
'-y, -x, -z'
'x+1/2, y+1/2, z+1/2'
'-y+1/2, x+1, z+3/4'
'-x+1, -y+1, z+1'
'y+1, -x+1/2, z+5/4'
'x+1/2, -y+1, -z+3/4'
'y+1, x+1, -z+1'
'-x+1, y+1/2, -z+5/4'
'-y+1/2, -x+1/2, -z+1/2'

loop_
_atom_site_label
_atom_site_type_symbol
_atom_site_fract_x
_atom_site_fract_y
_atom_site_fract_z
_atom_site_U_iso_or_equiv
_atom_site_adp_type
_atom_site_occupancy
_atom_site_site_symmetry_order
_atom_site_calc_flag
_atom_site_refinement_flags_posn
_atom_site_refinement_flags_adp
_atom_site_refinement_flags_occupancy
_atom_site_disorder_assembly
_atom_site_disorder_group
C3 C 0.1612(5) 0.0126(5) 0.0264(2) 0.056(2) Uani 1 1 d . . . . .
H3 H 0.183952 -0.004592 0.001520 0.067 Uiso 1 1 calc R U . . .
C1 C 0.1035(5) -0.0231(5) 0.0479(3) 0.055(2) Uani 1 1 d . . . . .
H1 H 0.080809 -0.071488 0.040876 0.066 Uiso 1 1 calc R U . . .
C2 C 0.1305(4) 0.0837(4) 0.08172(19) 0.0334(13) Uani 1 1 d . . . . .
H2 H 0.130126 0.124133 0.101518 0.040 Uiso 1 1 calc R U . . .
C4 C 0.2446(5) 0.1334(4) 0.04065(18) 0.0348(13) Uani 1 1 d . . . . .
C5 C 0.2473(5) 0.2079(4) 0.06054(19) 0.0375(14) Uani 1 1 d . . . . .
H5 H 0.205927 0.224775 0.077586 0.045 Uiso 1 1 calc R U . . .
C6 C 0.3133(4) 0.2556(5) 0.05408(19) 0.0387(14) Uani 1 1 d . . . . .
C8 C 0.3747(4) 0.2328(4) 0.0278(2) 0.0402(17) Uani 1 1 d . . . . .
H8 H 0.418596 0.265311 0.023902 0.048 Uiso 1 1 calc R U . . .
C10 C 0.3050(4) 0.1100(4) 0.0143(2) 0.0382(15) Uani 1 1 d . . . . .
H10 H 0.303167 0.060907 0.001188 0.046 Uiso 1 1 calc R U . . .
C9 C 0.3692(4) 0.1610(4) 0.0076(2) 0.0383(15) Uani 1 1 d . . . . .
C7 C 0.3214(5) 0.3329(5) 0.0766(2) 0.0500(19) Uani 1 1 d . . . . .
C11 C 0.5039(6) 0.1676(7) -0.0257(3) 0.077(3) Uani 1 1 d . . . . .
H11 H 0.527373 0.205698 -0.008682 0.092 Uiso 1 1 calc R U . . .
Cu1 Cu 0.000000 0.000000 0.12654(3) 0.0261(3) Uani 1 2 d S T P . .
F1 F -0.0291(2) 0.1318(2) 0.12552(14) 0.0494(10) Uani 1 1 d . . . . .
F2 F -0.0243(4) 0.2510(3) 0.06252(14) 0.0834(18) Uani 1 1 d . . . . .
F3 F 0.0891(4) 0.250000 0.125000 0.069(2) Uani 1 2 d S T P . .
F4 F -0.1453(4) 0.250000 0.125000 0.114(4) Uani 1 2 d S T P . .
F6 F 0.3712(4) 0.3318(3) 0.10776(17) 0.0755(16) Uani 1 1 d . . . . .
F7 F 0.3437(4) 0.3919(3) 0.05053(17) 0.0776(18) Uani 1 1 d . . . . .
F5 F 0.2515(4) 0.3577(3) 0.09322(18) 0.0764(16) Uani 1 1 d . . . . .
N1 N 0.0825(3) 0.0225(3) 0.08249(16) 0.0321(12) Uani 1 1 d . . . . .
N2 N 0.1803(3) 0.0809(3) 0.04880(17) 0.0353(13) Uani 1 1 d . . . . .
N3 N 0.4288(3) 0.1383(4) -0.02224(17) 0.0386(13) Uani 1 1 d . . . . .
Zr1 Zr -0.02983(5) 0.250000 0.125000 0.0275(2) Uani 1 2 d S T P . .
C13 C 0.4182(4) 0.0861(4) -0.0540(2) 0.0360(14) Uani 1 1 d . . . . .
H13 H 0.371672 0.058110 -0.059002 0.043 Uiso 1 1 calc R U . . .
C12 C 0.5382(5) 0.1291(6) -0.0595(3) 0.068(3) Uani 1 1 d . . . . .
H12 H 0.590096 0.135517 -0.068685 0.082 Uiso 1 1 calc R U . . .
N4 N 0.4829(3) 0.0804(3) -0.07697(16) 0.0340(12) Uani 1 1 d . . . . .

loop_
_atom_site_aniso_label
_atom_site_aniso_U_11
_atom_site_aniso_U_22
_atom_site_aniso_U_33
_atom_site_aniso_U_23
_atom_site_aniso_U_13
_atom_site_aniso_U_12
C3 0.053(4) 0.067(6) 0.047(4) -0.031(4) 0.019(4) -0.025(4)
C1 0.060(5) 0.050(5) 0.054(5) -0.028(4) 0.021(4) -0.026(4)
C2 0.034(3) 0.033(4) 0.033(3) -0.007(3) 0.006(3) -0.006(3)
C4 0.033(3) 0.041(3) 0.031(3) -0.007(3) 0.005(3) -0.006(3)
C5 0.039(3) 0.037(3) 0.036(3) -0.007(3) 0.011(3) -0.009(3)
C6 0.045(4) 0.038(3) 0.033(3) -0.009(3) 0.007(3) -0.010(3)
C8 0.036(3) 0.044(5) 0.040(3) -0.009(3) 0.007(3) -0.013(3)
C10 0.035(4) 0.042(4) 0.037(3) -0.013(3) 0.011(3) -0.007(3)
C9 0.034(3) 0.047(4) 0.033(3) -0.009(3) 0.009(3) -0.005(3)
C7 0.056(5) 0.044(4) 0.049(4) -0.013(4) 0.011(4) -0.014(3)
C11 0.046(5) 0.102(8) 0.082(6) -0.056(6) 0.031(5) -0.032(5)
Cu1 0.0317(5) 0.0226(5) 0.0242(5) 0.000 0.000 -0.0049(3)
F1 0.069(3) 0.0211(16) 0.058(2) 0.001(2) 0.003(3) -0.0015(16)
F2 0.155(6) 0.061(3) 0.035(2) -0.003(2) -0.001(3) -0.016(4)
F3 0.042(3) 0.046(3) 0.121(6) -0.029(5) 0.000 0.000
F4 0.037(4) 0.089(6) 0.216(11) -0.025(8) 0.000 0.000
F6 0.095(4) 0.066(3) 0.065(3) -0.025(3) -0.020(3) -0.011(3)
F7 0.116(5) 0.049(3) 0.068(3) -0.010(2) 0.025(3) -0.035(3)
F5 0.070(3) 0.059(3) 0.100(4) -0.037(3) 0.034(3) -0.004(3)
N1 0.035(3) 0.033(3) 0.028(3) -0.005(2) 0.001(2) -0.007(2)
N2 0.036(3) 0.038(3) 0.032(3) -0.008(2) 0.009(2) -0.009(2)
N3 0.030(3) 0.050(4) 0.036(3) -0.014(3) 0.008(2) -0.007(2)
Zr1 0.0356(4) 0.0186(4) 0.0282(4) 0.0016(3) 0.000 0.000
C13 0.032(3) 0.043(4) 0.032(3) -0.010(3) 0.003(3) -0.006(3)
C12 0.043(5) 0.086(7) 0.074(6) -0.039(5) 0.027(4) -0.025(4)
N4 0.028(3) 0.040(3) 0.033(3) -0.005(2) 0.004(2) -0.002(2)

loop_
_atom_type_symbol
_atom_type_description
_atom_type_scat_dispersion_real
_atom_type_scat_dispersion_imag
_atom_type_scat_source
C C 0.0033 0.0016 'International Tables Vol C Tables 4.2.6.8 and 6.1.1.4'
H H 0.0000 0.0000 'International Tables Vol C Tables 4.2.6.8 and 6.1.1.4'
Cu Cu 0.3201 1.2651 'International Tables Vol C Tables 4.2.6.8 and 6.1.1.4'
F F 0.0171 0.0103 'International Tables Vol C Tables 4.2.6.8 and 6.1.1.4'
N N 0.0061 0.0033 'International Tables Vol C Tables 4.2.6.8 and 6.1.1.4'
Zr Zr -2.9673 0.5597 'International Tables Vol C Tables 4.2.6.8 and 6.1.1.4'

loop_
_geom_angle_atom_site_label_1
_geom_angle_atom_site_label_2
_geom_angle_atom_site_label_3
_geom_angle
_geom_angle_site_symmetry_1
_geom_angle_site_symmetry_3
_geom_angle_publ_flag
C1 C3 N2 106.2(6) . . ?
C1 C3 H3 126.9 . . ?
N2 C3 H3 126.9 . . ?
C3 C1 N1 110.1(6) . . ?
C3 C1 H1 124.9 . . ?
N1 C1 H1 124.9 . . ?
N1 C2 N2 111.9(6) . . ?
N1 C2 H2 124.1 . . ?
N2 C2 H2 124.1 . . ?
C10 C4 C5 120.4(6) . . ?
C10 C4 N2 119.8(6) . . ?
C5 C4 N2 119.8(6) . . ?
C6 C5 C4 118.4(7) . . ?
C6 C5 H5 120.8 . . ?
C4 C5 H5 120.8 . . ?
C8 C6 C5 121.9(6) . . ?
C8 C6 C7 117.7(6) . . ?
C5 C6 C7 120.5(6) . . ?
C9 C8 C6 118.4(6) . . ?
C9 C8 H8 120.8 . . ?
C6 C8 H8 120.8 . . ?
C4 C10 C9 119.4(6) . . ?
C4 C10 H10 120.3 . . ?
C9 C10 H10 120.3 . . ?
C8 C9 C10 121.5(6) . . ?
C8 C9 N3 119.8(6) . . ?
C10 C9 N3 118.7(6) . . ?
F6 C7 F7 107.5(6) . . ?
F6 C7 F5 105.5(6) . . ?
F7 C7 F5 104.8(7) . . ?
F6 C7 C6 114.4(7) . . ?
F7 C7 C6 111.9(6) . . ?
F5 C7 C6 112.1(6) . . ?
N3 C11 C12 106.3(7) . . ?
N3 C11 H11 126.9 . . ?
C12 C11 H11 126.9 . . ?
N1 Cu1 N1 91.5(3) 11_444 . ?
N1 Cu1 N4 176.5(2) 11_444 12_454 ?
N1 Cu1 N4 91.2(2) . 12_454 ?
N1 Cu1 N4 91.2(2) 11_444 2_545 ?
N1 Cu1 N4 176.5(2) . 2_545 ?
N4 Cu1 N4 86.2(3) 12_454 2_545 ?
N1 Cu1 F1 91.44(19) 11_444 . ?
N1 Cu1 F1 87.41(19) . . ?
N4 Cu1 F1 90.91(18) 12_454 . ?
N4 Cu1 F1 90.28(18) 2_545 . ?
N1 Cu1 F1 87.42(19) 11_444 11_444 ?
N1 Cu1 F1 91.44(19) . 11_444 ?
N4 Cu1 F1 90.28(18) 12_454 11_444 ?
N4 Cu1 F1 90.91(18) 2_545 11_444 ?
F1 Cu1 F1 178.4(2) . 11_444 ?
Zr1 F1 Cu1 167.9(2) . . ?
C2 N1 C1 105.2(5) . . ?
C2 N1 Cu1 126.0(4) . . ?
C1 N1 Cu1 128.7(5) . . ?
C2 N2 C3 106.5(6) . . ?
C2 N2 C4 126.6(5) . . ?
C3 N2 C4 126.7(5) . . ?
C13 N3 C11 107.3(6) . . ?
C13 N3 C9 125.2(6) . . ?
C11 N3 C9 127.4(6) . . ?
F4 Zr1 F1 90.33(12) . 5 ?
F4 Zr1 F1 90.34(12) . . ?
F1 Zr1 F1 179.3(2) 5 . ?
F4 Zr1 F2 92.7(2) . . ?
F1 Zr1 F2 89.0(2) 5 . ?
F1 Zr1 F2 91.0(2) . . ?
F4 Zr1 F2 92.7(2) . 5 ?
F1 Zr1 F2 91.0(2) 5 5 ?
F1 Zr1 F2 89.0(2) . 5 ?
F2 Zr1 F2 174.6(4) . 5 ?
F4 Zr1 F3 180.0 . . ?
F1 Zr1 F3 89.67(12) 5 . ?
F1 Zr1 F3 89.66(12) . . ?
F2 Zr1 F3 87.3(2) . . ?
F2 Zr1 F3 87.3(2) 5 . ?
N4 C13 N3 110.7(6) . . ?
N4 C13 H13 124.6 . . ?
N3 C13 H13 124.6 . . ?
N4 C12 C11 108.4(7) . . ?
N4 C12 H12 125.8 . . ?
C11 C12 H12 125.8 . . ?
C13 N4 C12 107.2(6) . . ?
C13 N4 Cu1 124.9(5) . 10_544 ?
C12 N4 Cu1 127.2(5) . 10_544 ?

loop_
_geom_bond_atom_site_label_1
_geom_bond_atom_site_label_2
_geom_bond_distance
_geom_bond_site_symmetry_2
_geom_bond_publ_flag
C3 C1 1.335(11) . ?
C3 N2 1.394(9) . ?
C3 H3 0.9300 . ?
C1 N1 1.392(9) . ?
C1 H1 0.9300 . ?
C2 N1 1.313(8) . ?
C2 N2 1.347(8) . ?
C2 H2 0.9300 . ?
C4 C10 1.380(9) . ?
C4 C5 1.410(9) . ?
C4 N2 1.425(9) . ?
C5 C6 1.390(9) . ?
C5 H5 0.9300 . ?
C6 C8 1.389(9) . ?
C6 C7 1.496(10) . ?
C8 C9 1.377(9) . ?
C8 H8 0.9300 . ?
C10 C9 1.399(9) . ?
C10 H10 0.9300 . ?
C9 N3 1.437(8) . ?
C7 F6 1.303(10) . ?
C7 F7 1.351(9) . ?
C7 F5 1.359(10) . ?
C11 N3 1.366(10) . ?
C11 C12 1.386(11) . ?
C11 H11 0.9300 . ?
Cu1 N1 2.015(5) 11_444 ?
Cu1 N1 2.015(5) . ?
Cu1 N4 2.032(5) 12_454 ?
Cu1 N4 2.032(5) 2_545 ?
Cu1 F1 2.279(3) . ?
Cu1 F1 2.279(3) 11_444 ?
F1 Zr1 1.996(3) . ?
F2 Zr1 1.997(4) . ?
F3 Zr1 2.007(6) . ?
F4 Zr1 1.949(7) . ?
N3 C13 1.356(8) . ?
C13 N4 1.318(8) . ?
C13 H13 0.9300 . ?
C12 N4 1.364(10) . ?
C12 H12 0.9300 . ?

loop_
_geom_torsion_atom_site_label_1
_geom_torsion_atom_site_label_2
_geom_torsion_atom_site_label_3
_geom_torsion_atom_site_label_4
_geom_torsion
_geom_torsion_site_symmetry_1
_geom_torsion_site_symmetry_2
_geom_torsion_site_symmetry_3
_geom_torsion_site_symmetry_4
_geom_torsion_publ_flag
N2 C3 C1 N1 2.9(11) . . . . ?
C10 C4 C5 C6 -2.1(11) . . . . ?
N2 C4 C5 C6 175.8(6) . . . . ?
C4 C5 C6 C8 2.0(11) . . . . ?
C4 C5 C6 C7 -176.1(7) . . . . ?
C5 C6 C8 C9 0.3(11) . . . . ?
C7 C6 C8 C9 178.5(7) . . . . ?
C5 C4 C10 C9 0.1(11) . . . . ?
N2 C4 C10 C9 -177.9(7) . . . . ?
C6 C8 C9 C10 -2.5(11) . . . . ?
C6 C8 C9 N3 175.4(6) . . . . ?
C4 C10 C9 C8 2.3(11) . . . . ?
C4 C10 C9 N3 -175.6(6) . . . . ?
C8 C6 C7 F6 -74.4(9) . . . . ?
C5 C6 C7 F6 103.7(9) . . . . ?
C8 C6 C7 F7 48.1(10) . . . . ?
C5 C6 C7 F7 -133.7(7) . . . . ?
C8 C6 C7 F5 165.5(7) . . . . ?
C5 C6 C7 F5 -16.3(11) . . . . ?
N2 C2 N1 C1 0.7(8) . . . . ?
N2 C2 N1 Cu1 178.3(4) . . . . ?
C3 C1 N1 C2 -2.3(10) . . . . ?
C3 C1 N1 Cu1 -179.8(6) . . . . ?
N1 C2 N2 C3 1.1(9) . . . . ?
N1 C2 N2 C4 -173.7(6) . . . . ?
C1 C3 N2 C2 -2.4(10) . . . . ?
C1 C3 N2 C4 172.3(7) . . . . ?
C10 C4 N2 C2 159.1(7) . . . . ?
C5 C4 N2 C2 -18.9(11) . . . . ?
C10 C4 N2 C3 -14.6(11) . . . . ?
C5 C4 N2 C3 167.4(8) . . . . ?
C12 C11 N3 C13 -2.0(12) . . . . ?
C12 C11 N3 C9 -178.5(8) . . . . ?
C8 C9 N3 C13 -155.5(7) . . . . ?
C10 C9 N3 C13 22.4(11) . . . . ?
C8 C9 N3 C11 20.3(13) . . . . ?
C10 C9 N3 C11 -161.8(9) . . . . ?
C11 N3 C13 N4 0.7(9) . . . . ?
C9 N3 C13 N4 177.2(6) . . . . ?
N3 C11 C12 N4 2.7(13) . . . . ?
N3 C13 N4 C12 1.0(9) . . . . ?
N3 C13 N4 Cu1 172.0(4) . . . 10_544 ?
C11 C12 N4 C13 -2.3(12) . . . . ?
C11 C12 N4 Cu1 -173.0(7) . . . 10_544 ?

loop_
_platon_squeeze_void_nr
_platon_squeeze_void_average_x
_platon_squeeze_void_average_y
_platon_squeeze_void_average_z
_platon_squeeze_void_volume
_platon_squeeze_void_count_electrons
_platon_squeeze_void_content
1 -0.014 -0.010 -0.002 4486 1087 ' '
